data_7119276
loop_
_publ_author_name
'Song, Bai-Qiao'
'Chen, Da-Qin'
'Ji, Zhenguo'
'Tang, Junhong'
'Wang, Xin-Long'
'Zang, Hong-Ying'
'Su, Zhong-Min'

_publ_section_title
;
 Control of bulk homochirality and proton conductivity in isostructural
 chiral metal-organic frameworks.
;
_journal_issue 11
_journal_name_full 'Chemical communications (Cambridge, England)'
_journal_page_first 1892
_journal_page_last 1895
_journal_paper_doi 10.1039/c6cc07729c
_journal_volume 53
_journal_year 2017
_chemical_absolute_configuration 'chiral topology'
_chemical_formula_sum 'C24 H48 Cu4 N10 O6'
_chemical_formula_weight 826.88
_space_group_crystal_system hexagonal
_space_group_IT_number 182
_space_group_name_Hall 'P 6c 2c'
_space_group_name_H-M_alt 'P 63 2 2'
_symmetry_space_group_name_Hall 'P 6c 2c'
_symmetry_space_group_name_H-M 'P 63 2 2'
_atom_sites_solution_hydrogens geom
_atom_sites_solution_primary direct
_atom_sites_solution_secondary difmap
_audit_creation_method SHELXL-2016/6
_audit_update_record
;
2016-12-22 deposited with the CCDC.
2017-01-03 downloaded from the CCDC.
;
_cell_angle_alpha 90
_cell_angle_beta 90
_cell_angle_gamma 120
_cell_formula_units_Z 4
_cell_length_a 19.593(4)
_cell_length_b 19.593(4)
_cell_length_c 13.927(3)
_cell_measurement_reflns_used 3777
_cell_measurement_temperature 100(2)
_cell_measurement_theta_max 37.019
_cell_measurement_theta_min 4.801
_cell_volume 4630.1(17)
_computing_cell_refinement SMART
_computing_data_collection 'SMART (Bruker, 1997)'
_computing_data_reduction 'SAINT (Bruker, 1999)'
_computing_molecular_graphics 'Diamond (Brandenburg and Putz, 2008)'
_computing_publication_material 'SHELXL-2016/6 (Sheldrick, 2016)'
_computing_structure_refinement 'SHELXL-2016/6 (Sheldrick, 2016)'
_computing_structure_solution 'SHELXS-2016/6 (Sheldrick, 2016)'
_diffrn_ambient_temperature 100(2)
_diffrn_measured_fraction_theta_full 0.998
_diffrn_measured_fraction_theta_max 0.998
_diffrn_measurement_device_type 'Bruker APEX CCD area-detector'
_diffrn_measurement_method '\w scans'
_diffrn_radiation_type MoK\a
_diffrn_radiation_wavelength 0.71073
_diffrn_reflns_av_R_equivalents 0.0737
_diffrn_reflns_av_unetI/netI 0.0396
_diffrn_reflns_Laue_measured_fraction_full 0.998
_diffrn_reflns_Laue_measured_fraction_max 0.998
_diffrn_reflns_limit_h_max 23
_diffrn_reflns_limit_h_min -23
_diffrn_reflns_limit_k_max 23
_diffrn_reflns_limit_k_min -20
_diffrn_reflns_limit_l_max 16
_diffrn_reflns_limit_l_min -16
_diffrn_reflns_number 27090
_diffrn_reflns_point_group_measured_fraction_full 0.998
_diffrn_reflns_point_group_measured_fraction_max 0.998
_diffrn_reflns_theta_full 25.103
_diffrn_reflns_theta_max 25.103
_diffrn_reflns_theta_min 1.892
_diffrn_source 'fine-focus sealed tube'
_exptl_absorpt_coefficient_mu 1.850
_exptl_absorpt_correction_T_max 0.7321
_exptl_absorpt_correction_T_min 0.6650
_exptl_absorpt_correction_type multi-scan
_exptl_crystal_colour colorless
_exptl_crystal_density_diffrn 1.186
_exptl_crystal_description block
_exptl_crystal_F_000 1704
_exptl_crystal_size_max 0.240
_exptl_crystal_size_mid 0.180
_exptl_crystal_size_min 0.180
_refine_diff_density_max 0.467
_refine_diff_density_min -0.427
_refine_diff_density_rms 0.067
_refine_ls_abs_structure_details
;
 Flack x determined using 650 quotients [(I+)-(I-)]/[(I+)+(I-)]
 (Parsons, Flack and Wagner, Acta Cryst. B69 (2013) 249-259).
;
_refine_ls_abs_structure_Flack 0.046(18)
_refine_ls_extinction_method none
_refine_ls_goodness_of_fit_ref 1.006
_refine_ls_hydrogen_treatment constr
_refine_ls_matrix_type full
_refine_ls_number_parameters 113
_refine_ls_number_reflns 2774
_refine_ls_number_restraints 48
_refine_ls_restrained_S_all 1.025
_refine_ls_R_factor_all 0.0737
_refine_ls_R_factor_gt 0.0482
_refine_ls_shift/su_max 0.001
_refine_ls_shift/su_mean 0.000
_refine_ls_structure_factor_coef Fsqd
_refine_ls_weighting_details 'w=1/[\s^2^(Fo^2^)+(0.0901P)^2^] where P=(Fo^2^+2Fc^2^)/3'
_refine_ls_weighting_scheme calc
_refine_ls_wR_factor_gt 0.1264
_refine_ls_wR_factor_ref 0.1416
_reflns_Friedel_coverage 0.677
_reflns_Friedel_fraction_full 0.998
_reflns_Friedel_fraction_max 0.998
_reflns_number_gt 1962
_reflns_number_total 2774
_reflns_threshold_expression 'I > 2\s(I)'
_cod_data_source_file c6cc07729c2.cif
_cod_data_source_block 1M
_cod_depositor_comments 'Adding full bibliography for 7119274--7119277.cif.'
_cod_original_cell_volume 4630(2)
_cod_database_code 7119276
_shelx_shelxl_version_number 2016/6
_shelx_space_group_comment
;
The symmetry employed for this shelxl refinement is uniquely defined
by the following loop, which should always be used as a source of
symmetry information in preference to the above space-group names.
They are only intended as comments.
;
_shelx_estimated_absorpt_t_min 0.665
_shelx_estimated_absorpt_t_max 0.732

loop_
_space_group_symop_operation_xyz
'x, y, z'
'-x, -y, z+1/2'
'-y, x-y, z'
'-x+y, -x, z'
'x-y, x, z+1/2'
'y, -x+y, z+1/2'
'x-y, -y, -z'
'-x, -x+y, -z'
'y, x, -z'
'-y, -x, -z+1/2'
'x, x-y, -z+1/2'
'-x+y, y, -z+1/2'

loop_
_atom_site_label
_atom_site_type_symbol
_atom_site_fract_x
_atom_site_fract_y
_atom_site_fract_z
_atom_site_U_iso_or_equiv
_atom_site_adp_type
_atom_site_occupancy
_atom_site_site_symmetry_order
_atom_site_calc_flag
_atom_site_refinement_flags_posn
_atom_site_refinement_flags_adp
_atom_site_refinement_flags_occupancy
Cu1 Cu 0.666667 0.333333 0.10146(9) 0.0591(4) Uani 1 3 d S T P
Cu2 Cu 0.73831(3) 0.26169(3) 0.250000 0.0619(4) Uani 1 2 d S T P
Cu3 Cu 0.54023(9) 0.000000 0.000000 0.0930(6) Uani 1 2 d S T P
N1 N 0.6292(4) 0.2198(3) 0.1013(4) 0.0657(17) Uani 1 1 d . . .
N2 N 0.6670(4) 0.1924(3) 0.1610(4) 0.0603(15) Uani 1 1 d . . .
C1 C 0.5841(7) 0.1618(4) 0.0448(5) 0.0746(19) Uani 1 1 d . . .
N3 N 0.5902(4) 0.0968(4) 0.0638(5) 0.0803(19) Uani 1 1 d . . .
C2 C 0.6424(5) 0.1186(5) 0.1372(5) 0.073(2) Uani 1 1 d . . .
C3 C 0.6661(7) 0.0704(5) 0.1893(8) 0.114(3) Uani 1 1 d D U .
H3 H 0.703829 0.104446 0.238117 0.137 Uiso 1 1 calc R U .
C4 C 0.5378(6) 0.1770(7) -0.0277(6) 0.139(4) Uani 1 1 d D U .
H4 H 0.548670 0.231221 -0.019325 0.167 Uiso 1 1 calc R U .
C7 C 0.6053(7) -0.0034(8) 0.2410(10) 0.207(6) Uani 1 1 d D U .
H7A H 0.631079 -0.028273 0.271789 0.311 Uiso 1 1 calc R U .
H7B H 0.578838 0.010529 0.288446 0.311 Uiso 1 1 calc R U .
H7C H 0.567538 -0.039200 0.195517 0.311 Uiso 1 1 calc R U .
C6 C 0.5582(7) 0.1678(9) -0.1303(7) 0.178(6) Uani 1 1 d D U .
H6A H 0.526569 0.178298 -0.173876 0.267 Uiso 1 1 calc R U .
H6B H 0.612928 0.204278 -0.142025 0.267 Uiso 1 1 calc R U .
H6C H 0.547891 0.114951 -0.139888 0.267 Uiso 1 1 calc R U .
C5 C 0.4492(6) 0.1222(9) -0.0233(8) 0.181(6) Uani 1 1 d D U .
H5A H 0.424289 0.136333 -0.072530 0.272 Uiso 1 1 calc R U .
H5B H 0.437370 0.068837 -0.032931 0.272 Uiso 1 1 calc R U .
H5C H 0.430000 0.126697 0.038436 0.272 Uiso 1 1 calc R U .
C8 C 0.7093(8) 0.0406(7) 0.1268(10) 0.208(7) Uani 1 1 d D U .
H8A H 0.723734 0.008903 0.164879 0.312 Uiso 1 1 calc R U .
H8B H 0.675481 0.009360 0.075335 0.312 Uiso 1 1 calc R U .
H8C H 0.755897 0.084566 0.100777 0.312 Uiso 1 1 calc R U .

loop_
_atom_site_aniso_label
_atom_site_aniso_U_11
_atom_site_aniso_U_22
_atom_site_aniso_U_33
_atom_site_aniso_U_23
_atom_site_aniso_U_13
_atom_site_aniso_U_12
Cu1 0.0647(5) 0.0647(5) 0.0480(7) 0.000 0.000 0.0324(3)
Cu2 0.0653(5) 0.0653(5) 0.0541(7) -0.0151(6) -0.0151(6) 0.0319(5)
Cu3 0.1187(10) 0.0660(9) 0.0767(10) -0.0310(8) -0.0155(4) 0.0330(4)
N1 0.075(4) 0.061(3) 0.055(3) -0.009(3) -0.018(3) 0.029(3)
N2 0.070(4) 0.051(3) 0.054(3) -0.013(3) -0.008(3) 0.025(3)
C1 0.088(6) 0.060(4) 0.064(4) -0.012(3) -0.006(5) 0.027(6)
N3 0.101(5) 0.074(5) 0.062(4) -0.018(3) -0.018(4) 0.041(4)
C2 0.079(5) 0.073(5) 0.060(5) -0.005(4) 0.002(4) 0.032(4)
C3 0.159(10) 0.083(6) 0.135(8) 0.022(6) 0.005(7) 0.086(7)
C4 0.163(9) 0.194(12) 0.070(6) -0.018(7) -0.065(7) 0.096(9)
C7 0.187(13) 0.228(14) 0.195(13) 0.097(13) 0.026(12) 0.095(11)
C6 0.205(14) 0.291(16) 0.091(7) 0.007(11) 0.000(9) 0.165(12)
C5 0.163(10) 0.275(17) 0.126(10) -0.001(12) -0.022(10) 0.125(11)
C8 0.257(17) 0.199(15) 0.209(15) 0.009(12) 0.059(13) 0.145(13)

loop_
_atom_type_symbol
_atom_type_description
_atom_type_scat_dispersion_real
_atom_type_scat_dispersion_imag
_atom_type_scat_source
C C 0.0033 0.0016 'International Tables Vol C Tables 4.2.6.8 and 6.1.1.4'
N N 0.0061 0.0033 'International Tables Vol C Tables 4.2.6.8 and 6.1.1.4'
Cu Cu 0.3201 1.2651 'International Tables Vol C Tables 4.2.6.8 and 6.1.1.4'
H H 0.0000 0.0000 'International Tables Vol C Tables 4.2.6.8 and 6.1.1.4'
O O 0.0106 0.0060 'International Tables Vol C Tables 4.2.6.8 and 6.1.1.4'

loop_
_geom_angle_atom_site_label_1
_geom_angle_atom_site_label_2
_geom_angle_atom_site_label_3
_geom_angle
_geom_angle_site_symmetry_1
_geom_angle_site_symmetry_3
N1 Cu1 N1 120.000(1) 3_655 4_665
N1 Cu1 N1 120.000(1) 3_655 .
N1 Cu1 N1 120.000(2) 4_665 .
N2 Cu2 N2 177.9(4) . 10_665
N3 Cu3 N3 178.1(5) 7 .
C1 N1 N2 106.7(6) . .
C1 N1 Cu1 134.2(5) . .
N2 N1 Cu1 117.9(4) . .
C2 N2 N1 107.4(6) . .
C2 N2 Cu2 134.5(6) . .
N1 N2 Cu2 118.0(4) . .
N1 C1 N3 111.1(8) . .
N1 C1 C4 117.0(8) . .
N3 C1 C4 131.9(8) . .
C1 N3 C2 104.9(7) . .
C1 N3 Cu3 127.6(5) . .
C2 N3 Cu3 127.4(6) . .
N2 C2 N3 109.9(7) . .
N2 C2 C3 122.1(8) . .
N3 C2 C3 127.9(8) . .
C2 C3 C7 120.4(10) . .
C2 C3 C8 112.9(10) . .
C7 C3 C8 103.16(12) . .
C2 C3 H3 106.5 . .
C7 C3 H3 106.5 . .
C8 C3 H3 106.5 . .
C1 C4 C6 113.2(10) . .
C1 C4 C5 115.3(10) . .
C6 C4 C5 103.24(12) . .
C1 C4 H4 108.3 . .
C6 C4 H4 108.3 . .
C5 C4 H4 108.3 . .
C3 C7 H7A 109.5 . .
C3 C7 H7B 109.5 . .
H7A C7 H7B 109.5 . .
C3 C7 H7C 109.5 . .
H7A C7 H7C 109.5 . .
H7B C7 H7C 109.5 . .
C4 C6 H6A 109.5 . .
C4 C6 H6B 109.5 . .
H6A C6 H6B 109.5 . .
C4 C6 H6C 109.5 . .
H6A C6 H6C 109.5 . .
H6B C6 H6C 109.5 . .
C4 C5 H5A 109.5 . .
C4 C5 H5B 109.5 . .
H5A C5 H5B 109.5 . .
C4 C5 H5C 109.5 . .
H5A C5 H5C 109.5 . .
H5B C5 H5C 109.5 . .
C3 C8 H8A 109.5 . .
C3 C8 H8B 109.5 . .
H8A C8 H8B 109.5 . .
C3 C8 H8C 109.5 . .
H8A C8 H8C 109.5 . .
H8B C8 H8C 109.5 . .

loop_
_geom_bond_atom_site_label_1
_geom_bond_atom_site_label_2
_geom_bond_distance
_geom_bond_site_symmetry_2
Cu1 N1 1.964(6) 3_655
Cu1 N1 1.964(6) 4_665
Cu1 N1 1.964(6) .
Cu2 N2 1.853(5) .
Cu2 N2 1.853(5) 10_665
Cu3 N3 1.868(6) 7
Cu3 N3 1.868(6) .
N1 C1 1.298(9) .
N1 N2 1.388(8) .
N2 C2 1.318(10) .
C1 N3 1.363(10) .
C1 C4 1.483(13) .
N3 C2 1.355(10) .
C2 C3 1.440(12) .
C3 C7 1.5194(14) .
C3 C8 1.5191(14) .
C3 H3 0.9800 .
C4 C6 1.5186(14) .
C4 C5 1.5190(14) .
C4 H4 0.9800 .
C7 H7A 0.9600 .
C7 H7B 0.9600 .
C7 H7C 0.9600 .
C6 H6A 0.9600 .
C6 H6B 0.9600 .
C6 H6C 0.9600 .
C5 H5A 0.9600 .
C5 H5B 0.9600 .
C5 H5C 0.9600 .
C8 H8A 0.9600 .
C8 H8B 0.9600 .
C8 H8C 0.9600 .
